data_7218918
loop_
_publ_author_name
'Wu, Tsung-Tai'
'Hsu, Wayne'
'Yang, Xiang-Kai'
'He, Hsiu-Yi'
'Chen, Jhy-Der'

_publ_section_title
;
 Entanglement in Co(ii) coordination networks: polycatenation from single
 net to 2-fold and 3-fold interpenetrated nets
;
_journal_issue 4
_journal_name_full CrystEngComm
_journal_page_first 916
_journal_paper_doi 10.1039/C4CE02101K
_journal_volume 17
_journal_year 2015
_chemical_formula_sum 'C25 H25 Co N2 O6'
_chemical_formula_weight 508.40
_chemical_name_systematic
; 
 ? 
;
_space_group_IT_number 14
_symmetry_cell_setting monoclinic
_symmetry_space_group_name_Hall '-P 2ybc'
_symmetry_space_group_name_H-M 'P 1 21/c 1'
_atom_sites_solution_hydrogens geom
_atom_sites_solution_primary direct
_atom_sites_solution_secondary difmap
_audit_creation_method SHELXL-97
_audit_update_record
;
2014-10-11 deposited with the CCDC.
2014-11-24 downloaded from the CCDC.
;
_cell_angle_alpha 90.00
_cell_angle_beta 102.381(2)
_cell_angle_gamma 90.00
_cell_formula_units_Z 4
_cell_length_a 12.9014(3)
_cell_length_b 15.0969(4)
_cell_length_c 12.6756(3)
_cell_measurement_reflns_used 7509
_cell_measurement_temperature 100(2)
_cell_measurement_theta_max 28.25
_cell_measurement_theta_min 2.45
_cell_volume 2411.42(10)
_computing_cell_refinement 'SAINT V7.68A (Bruker AXS, 2010)'
_computing_data_collection 'APEX2 (Bruker AXS, 2010)'
_computing_data_reduction 'SAINT V7.68A (Bruker AXS, 2010)'
_computing_molecular_graphics 'SHELXTL (Sheldrick, 2008)'
_computing_publication_material 'SHELXTL (Sheldrick, 2008)'
_computing_structure_refinement 'SHELXL-97 (Sheldrick, 2008)'
_computing_structure_solution 'SHELXS-97 (Sheldrick, 2008)'
_diffrn_ambient_temperature 100(2)
_diffrn_measured_fraction_theta_full 0.997
_diffrn_measured_fraction_theta_max 0.997
_diffrn_radiation_monochromator graphite
_diffrn_radiation_source 'fine-focus sealed tube'
_diffrn_radiation_type MoK\a
_diffrn_radiation_wavelength 0.71073
_diffrn_reflns_av_R_equivalents 0.0602
_diffrn_reflns_av_sigmaI/netI 0.0699
_diffrn_reflns_limit_h_max 16
_diffrn_reflns_limit_h_min -17
_diffrn_reflns_limit_k_max 20
_diffrn_reflns_limit_k_min -20
_diffrn_reflns_limit_l_max 16
_diffrn_reflns_limit_l_min -16
_diffrn_reflns_number 22534
_diffrn_reflns_theta_full 28.29
_diffrn_reflns_theta_max 28.29
_diffrn_reflns_theta_min 2.11
_exptl_absorpt_coefficient_mu 0.754
_exptl_absorpt_correction_T_max 0.9284
_exptl_absorpt_correction_T_min 0.7782
_exptl_absorpt_correction_type multi-scan
_exptl_absorpt_process_details 'sadabs v2008/1(bruker axs, 2008)'
_exptl_crystal_colour purple
_exptl_crystal_density_diffrn 1.400
_exptl_crystal_density_method 'not measured'
_exptl_crystal_description plate
_exptl_crystal_F_000 1056
_exptl_crystal_size_max 0.35
_exptl_crystal_size_mid 0.20
_exptl_crystal_size_min 0.10
_refine_diff_density_max 0.524
_refine_diff_density_min -0.406
_refine_diff_density_rms 0.077
_refine_ls_extinction_method none
_refine_ls_goodness_of_fit_ref 1.013
_refine_ls_hydrogen_treatment constr
_refine_ls_matrix_type full
_refine_ls_number_parameters 307
_refine_ls_number_reflns 5981
_refine_ls_number_restraints 0
_refine_ls_restrained_S_all 1.013
_refine_ls_R_factor_all 0.0841
_refine_ls_R_factor_gt 0.0483
_refine_ls_shift/su_max 0.000
_refine_ls_shift/su_mean 0.000
_refine_ls_structure_factor_coef Fsqd
_refine_ls_weighting_details 'calc w=1/[\s^2^(Fo^2^)+(0.0504P)^2^+0.9800P] where P=(Fo^2^+2Fc^2^)/3'
_refine_ls_weighting_scheme calc
_refine_ls_wR_factor_gt 0.1016
_refine_ls_wR_factor_ref 0.1128
_reflns_number_gt 4245
_reflns_number_total 5981
_reflns_threshold_expression >2sigma(I)
_cod_data_source_file c4ce02101k2.cif
_cod_data_source_block 2
_cod_depositor_comments
;
The following automatic conversions were performed:

'_symmetry_cell_setting' value 'Monoclinic' changed to 'monoclinic'
according to
/usr/data/users/saulius/crontab/automatic-downloads/rss-feeds/RSC/lib/dictionaries/cif_core.dic
dictionary named 'cif_core.dic' version 2.4.2 from 2011-04-26.

Automatic conversion script
Id: cif_fix_values 2935 2014-11-11 08:27:57Z andrius 

 Adding full bibliography for 7218917--7218922.cif.
;
_cod_original_sg_symbol_H-M P2(1)/C
_cod_database_code 7218918

loop_
_symmetry_equiv_pos_as_xyz
'x, y, z'
'-x, y+1/2, -z+1/2'
'-x, -y, -z'
'x, -y-1/2, z-1/2'

loop_
_atom_site_label
_atom_site_type_symbol
_atom_site_fract_x
_atom_site_fract_y
_atom_site_fract_z
_atom_site_U_iso_or_equiv
_atom_site_adp_type
_atom_site_occupancy
_atom_site_symmetry_multiplicity
_atom_site_calc_flag
_atom_site_refinement_flags
Co Co 0.52357(3) 0.48491(2) 0.60968(2) 0.01492(10) Uani 1 1 d .
O1 O 0.88337(15) 0.47598(13) 1.12332(13) 0.0299(5) Uani 1 1 d .
O2 O 0.40232(13) 0.57109(12) 0.60621(12) 0.0199(4) Uani 1 1 d .
O3 O 0.36739(14) 0.59724(12) 0.42773(12) 0.0213(4) Uani 1 1 d .
O4 O -0.38469(14) 0.58836(12) 0.57247(13) 0.0243(4) Uani 1 1 d .
O5 O -0.41795(14) 0.61615(12) 0.39625(13) 0.0237(4) Uani 1 1 d .
N1 N 0.58840(16) 0.50014(13) 0.77142(14) 0.0166(5) Uani 1 1 d .
N2 N 0.72268(17) 0.54413(15) 1.09862(15) 0.0224(5) Uani 1 1 d .
H2B H 0.6826 0.5759 1.1324 0.027 Uiso 1 1 calc R
C1 C 0.5400(2) 0.54764(19) 0.83598(18) 0.0247(6) Uani 1 1 d .
H1A H 0.4719 0.5715 0.8059 0.030 Uiso 1 1 calc R
C2 C 0.5827(2) 0.56395(19) 0.94283(18) 0.0244(6) Uani 1 1 d .
H2A H 0.5451 0.5987 0.9847 0.029 Uiso 1 1 calc R
C3 C 0.6826(2) 0.52868(17) 0.98962(17) 0.0199(6) Uani 1 1 d .
C4 C 0.7344(2) 0.4806(2) 0.9223(2) 0.0315(7) Uani 1 1 d .
H4A H 0.8029 0.4564 0.9494 0.038 Uiso 1 1 calc R
C5 C 0.6841(2) 0.46895(19) 0.81518(19) 0.0287(7) Uani 1 1 d .
H5A H 0.7204 0.4365 0.7701 0.034 Uiso 1 1 calc R
C6 C 0.8182(2) 0.51545(18) 1.16018(17) 0.0208(6) Uani 1 1 d .
C7 C 0.8342(2) 0.54014(18) 1.27850(17) 0.0218(6) Uani 1 1 d .
H7A H 0.7743 0.5166 1.3074 0.026 Uiso 1 1 calc R
H7B H 0.8337 0.6055 1.2851 0.026 Uiso 1 1 calc R
C8 C 0.9381(2) 0.50436(18) 1.34605(18) 0.0236(6) Uani 1 1 d .
H8A H 0.9419 0.4399 1.3333 0.028 Uiso 1 1 calc R
H8B H 0.9982 0.5328 1.3220 0.028 Uiso 1 1 calc R
C9 C 0.9495(2) 0.52062(18) 1.46631(17) 0.0230(6) Uani 1 1 d .
H9A H 0.8871 0.4955 1.4896 0.028 Uiso 1 1 calc R
H9B H 0.9504 0.5852 1.4798 0.028 Uiso 1 1 calc R
C10 C 0.35058(19) 0.60883(16) 0.52172(17) 0.0173(5) Uani 1 1 d .
C11 C 0.26446(19) 0.67040(16) 0.53349(17) 0.0160(5) Uani 1 1 d .
C12 C 0.2389(2) 0.68615(17) 0.63332(18) 0.0210(6) Uani 1 1 d .
H12A H 0.2776 0.6570 0.6960 0.025 Uiso 1 1 calc R
C13 C 0.1582(2) 0.74360(18) 0.64186(18) 0.0231(6) Uani 1 1 d .
H13A H 0.1414 0.7527 0.7104 0.028 Uiso 1 1 calc R
C14 C 0.1008(2) 0.78847(16) 0.55251(18) 0.0181(5) Uani 1 1 d .
C15 C 0.1269(2) 0.77301(19) 0.45288(19) 0.0272(6) Uani 1 1 d .
H15A H 0.0887 0.8027 0.3904 0.033 Uiso 1 1 calc R
C16 C 0.2069(2) 0.71555(19) 0.44383(19) 0.0270(6) Uani 1 1 d .
H16A H 0.2234 0.7063 0.3751 0.032 Uiso 1 1 calc R
C17 C 0.0110(2) 0.84953(17) 0.5622(2) 0.0223(6) Uani 1 1 d .
H17A H 0.0049 0.8972 0.5076 0.027 Uiso 1 1 calc R
H17B H 0.0258 0.8773 0.6347 0.027 Uiso 1 1 calc R
C18 C -0.09193(19) 0.79852(16) 0.54531(19) 0.0177(5) Uani 1 1 d .
C19 C -0.1189(2) 0.75027(18) 0.62947(18) 0.0219(6) Uani 1 1 d .
H19A H -0.0751 0.7539 0.6998 0.026 Uiso 1 1 calc R
C20 C -0.2080(2) 0.69756(18) 0.61227(18) 0.0226(6) Uani 1 1 d .
H20A H -0.2251 0.6656 0.6708 0.027 Uiso 1 1 calc R
C21 C -0.27353(19) 0.69066(16) 0.50960(17) 0.0170(5) Uani 1 1 d .
C22 C -0.2486(2) 0.73982(17) 0.42552(18) 0.0201(6) Uani 1 1 d .
H22A H -0.2930 0.7367 0.3554 0.024 Uiso 1 1 calc R
C23 C -0.1591(2) 0.79332(17) 0.44387(18) 0.0204(5) Uani 1 1 d .
H23A H -0.1434 0.8270 0.3860 0.024 Uiso 1 1 calc R
C24 C -0.3649(2) 0.62813(17) 0.49197(19) 0.0194(5) Uani 1 1 d .
O6 O -0.41081(15) 0.65534(13) 0.18969(14) 0.0291(5) Uani 1 1 d .
H6O H -0.4030 0.6478 0.2566 0.035 Uiso 1 1 calc R
C25 C -0.4908(3) 0.7187(2) 0.1545(2) 0.0410(8) Uani 1 1 d .
H25C H -0.5073 0.7211 0.0754 0.049 Uiso 1 1 calc R
H25B H -0.4662 0.7769 0.1836 0.049 Uiso 1 1 calc R
H25A H -0.5547 0.7021 0.1799 0.049 Uiso 1 1 calc R

loop_
_atom_site_aniso_label
_atom_site_aniso_U_11
_atom_site_aniso_U_22
_atom_site_aniso_U_33
_atom_site_aniso_U_23
_atom_site_aniso_U_13
_atom_site_aniso_U_12
Co 0.01388(17) 0.02276(19) 0.00705(14) -0.00066(12) -0.00009(10) 0.00019(15)
O1 0.0299(11) 0.0389(12) 0.0181(8) -0.0041(8) -0.0013(7) 0.0071(10)
O2 0.0175(9) 0.0278(10) 0.0131(8) 0.0005(7) 0.0002(6) 0.0019(8)
O3 0.0207(10) 0.0307(11) 0.0117(8) -0.0006(7) 0.0016(6) 0.0046(8)
O4 0.0235(10) 0.0271(11) 0.0236(9) 0.0019(7) 0.0080(7) -0.0054(8)
O5 0.0218(10) 0.0300(11) 0.0182(8) -0.0015(7) 0.0021(7) -0.0074(8)
N1 0.0186(11) 0.0204(12) 0.0099(8) -0.0003(7) 0.0015(7) 0.0016(9)
N2 0.0241(12) 0.0301(13) 0.0111(9) -0.0036(8) -0.0007(8) 0.0009(10)
C1 0.0171(13) 0.0385(16) 0.0174(11) 0.0012(10) 0.0014(9) 0.0050(12)
C2 0.0235(14) 0.0367(17) 0.0134(11) -0.0045(10) 0.0050(9) 0.0020(13)
C3 0.0239(14) 0.0245(15) 0.0096(10) -0.0004(9) -0.0001(9) -0.0024(11)
C4 0.0295(16) 0.0392(17) 0.0203(12) -0.0062(11) -0.0067(11) 0.0155(14)
C5 0.0306(16) 0.0362(17) 0.0164(12) -0.0066(10) -0.0013(10) 0.0136(13)
C6 0.0232(14) 0.0260(14) 0.0112(10) -0.0004(9) -0.0009(9) 0.0012(12)
C7 0.0258(14) 0.0277(15) 0.0094(10) -0.0004(9) -0.0019(9) 0.0005(12)
C8 0.0222(14) 0.0337(17) 0.0117(10) 0.0011(10) -0.0032(9) 0.0000(12)
C9 0.0258(15) 0.0292(15) 0.0111(10) 0.0016(10) -0.0026(9) 0.0001(13)
C10 0.0149(13) 0.0203(14) 0.0155(11) -0.0015(9) 0.0009(9) -0.0029(10)
C11 0.0141(12) 0.0204(13) 0.0128(10) -0.0006(9) 0.0011(8) -0.0022(10)
C12 0.0184(13) 0.0306(15) 0.0125(10) -0.0003(9) -0.0002(9) 0.0000(12)
C13 0.0217(14) 0.0343(16) 0.0133(11) -0.0047(10) 0.0038(9) -0.0011(12)
C14 0.0157(13) 0.0186(13) 0.0208(11) -0.0042(9) 0.0058(9) -0.0033(11)
C15 0.0264(15) 0.0367(17) 0.0177(12) 0.0046(11) 0.0033(10) 0.0097(13)
C16 0.0308(16) 0.0379(17) 0.0124(11) 0.0023(10) 0.0047(10) 0.0119(14)
C17 0.0199(14) 0.0212(15) 0.0260(13) -0.0068(10) 0.0059(10) -0.0019(11)
C18 0.0137(12) 0.0170(13) 0.0235(12) -0.0054(9) 0.0062(9) 0.0024(10)
C19 0.0184(14) 0.0302(15) 0.0159(11) -0.0031(10) 0.0013(9) -0.0019(12)
C20 0.0220(14) 0.0305(16) 0.0152(11) 0.0008(10) 0.0038(10) 0.0011(12)
C21 0.0155(12) 0.0199(14) 0.0159(11) -0.0025(9) 0.0041(9) 0.0016(10)
C22 0.0211(13) 0.0236(14) 0.0146(11) -0.0016(9) 0.0017(9) 0.0005(11)
C23 0.0222(14) 0.0213(14) 0.0191(11) 0.0012(9) 0.0079(10) 0.0010(11)
C24 0.0147(13) 0.0212(14) 0.0221(12) -0.0006(10) 0.0034(9) 0.0037(11)
O6 0.0280(11) 0.0383(12) 0.0224(9) 0.0025(8) 0.0085(8) 0.0072(9)
C25 0.048(2) 0.0379(19) 0.0376(16) 0.0093(13) 0.0113(14) 0.0143(17)

loop_
_atom_type_symbol
_atom_type_description
_atom_type_scat_dispersion_real
_atom_type_scat_dispersion_imag
_atom_type_scat_source
C C 0.0033 0.0016 'International Tables Vol C Tables 4.2.6.8 and 6.1.1.4'
H H 0.0000 0.0000 'International Tables Vol C Tables 4.2.6.8 and 6.1.1.4'
N N 0.0061 0.0033 'International Tables Vol C Tables 4.2.6.8 and 6.1.1.4'
O O 0.0106 0.0060 'International Tables Vol C Tables 4.2.6.8 and 6.1.1.4'
Co Co 0.3494 0.9721 'International Tables Vol C Tables 4.2.6.8 and 6.1.1.4'

loop_
_geom_angle_atom_site_label_1
_geom_angle_atom_site_label_2
_geom_angle_atom_site_label_3
_geom_angle
_geom_angle_site_symmetry_1
_geom_angle_site_symmetry_3
O3 Co O2 165.43(6) 3_666 .
O3 Co O5 91.47(8) 3_666 3_566
O2 Co O5 88.45(7) . 3_566
O3 Co N1 98.56(7) 3_666 .
O2 Co N1 95.57(7) . .
O5 Co N1 104.29(7) 3_566 .
O3 Co O4 87.04(8) 3_666 1_655
O2 Co O4 89.27(7) . 1_655
O5 Co O4 164.97(6) 3_566 1_655
N1 Co O4 90.72(7) . 1_655
O3 Co Co 82.99(4) 3_666 3_666
O2 Co Co 82.51(4) . 3_666
O5 Co Co 94.91(5) 3_566 3_666
N1 Co Co 160.67(6) . 3_666
O4 Co Co 70.06(5) 1_655 3_666
C10 O2 Co 124.76(16) . .
C10 O3 Co 125.24(15) . 3_666
C24 O4 Co 140.34(17) . 1_455
C24 O5 Co 111.16(16) . 3_566
C5 N1 C1 116.7(2) . .
C5 N1 Co 121.39(16) . .
C1 N1 Co 121.76(16) . .
C6 N2 C3 127.4(2) . .
C6 N2 H2B 116.3 . .
C3 N2 H2B 116.3 . .
N1 C1 C2 124.0(2) . .
N1 C1 H1A 118.0 . .
C2 C1 H1A 118.0 . .
C1 C2 C3 119.2(2) . .
C1 C2 H2A 120.4 . .
C3 C2 H2A 120.4 . .
N2 C3 C4 124.8(2) . .
N2 C3 C2 118.0(2) . .
C4 C3 C2 117.1(2) . .
C5 C4 C3 118.7(2) . .
C5 C4 H4A 120.6 . .
C3 C4 H4A 120.6 . .
N1 C5 C4 124.3(3) . .
N1 C5 H5A 117.9 . .
C4 C5 H5A 117.9 . .
O1 C6 N2 123.3(2) . .
O1 C6 C7 123.2(2) . .
N2 C6 C7 113.5(2) . .
C6 C7 C8 112.7(2) . .
C6 C7 H7A 109.1 . .
C8 C7 H7A 109.1 . .
C6 C7 H7B 109.1 . .
C8 C7 H7B 109.1 . .
H7A C7 H7B 107.8 . .
C9 C8 C7 113.0(2) . .
C9 C8 H8A 109.0 . .
C7 C8 H8A 109.0 . .
C9 C8 H8B 109.0 . .
C7 C8 H8B 109.0 . .
H8A C8 H8B 107.8 . .
C8 C9 C9 112.5(3) . 3_768
C8 C9 H9A 109.1 . .
C9 C9 H9A 109.1 3_768 .
C8 C9 H9B 109.1 . .
C9 C9 H9B 109.1 3_768 .
H9A C9 H9B 107.8 . .
O3 C10 O2 124.5(2) . .
O3 C10 C11 117.7(2) . .
O2 C10 C11 117.9(2) . .
C12 C11 C16 117.9(2) . .
C12 C11 C10 121.8(2) . .
C16 C11 C10 120.3(2) . .
C13 C12 C11 120.5(2) . .
C13 C12 H12A 119.7 . .
C11 C12 H12A 119.7 . .
C12 C13 C14 121.5(2) . .
C12 C13 H13A 119.2 . .
C14 C13 H13A 119.2 . .
C13 C14 C15 117.8(2) . .
C13 C14 C17 121.1(2) . .
C15 C14 C17 121.0(2) . .
C16 C15 C14 120.9(2) . .
C16 C15 H15A 119.6 . .
C14 C15 H15A 119.6 . .
C15 C16 C11 121.3(2) . .
C15 C16 H16A 119.3 . .
C11 C16 H16A 119.3 . .
C14 C17 C18 110.2(2) . .
C14 C17 H17A 109.6 . .
C18 C17 H17A 109.6 . .
C14 C17 H17B 109.6 . .
C18 C17 H17B 109.6 . .
H17A C17 H17B 108.1 . .
C23 C18 C19 118.0(2) . .
C23 C18 C17 121.0(2) . .
C19 C18 C17 120.9(2) . .
C20 C19 C18 121.2(2) . .
C20 C19 H19A 119.4 . .
C18 C19 H19A 119.4 . .
C19 C20 C21 120.6(2) . .
C19 C20 H20A 119.7 . .
C21 C20 H20A 119.7 . .
C22 C21 C20 118.8(2) . .
C22 C21 C24 121.9(2) . .
C20 C21 C24 119.3(2) . .
C23 C22 C21 120.2(2) . .
C23 C22 H22A 119.9 . .
C21 C22 H22A 119.9 . .
C22 C23 C18 121.3(2) . .
C22 C23 H23A 119.4 . .
C18 C23 H23A 119.4 . .
O4 C24 O5 123.0(2) . .
O4 C24 C21 118.3(2) . .
O5 C24 C21 118.7(2) . .
C25 O6 H6O 109.5 . .
O6 C25 H25C 109.5 . .
O6 C25 H25B 109.5 . .
H25C C25 H25B 109.5 . .
O6 C25 H25A 109.5 . .
H25C C25 H25A 109.5 . .
H25B C25 H25A 109.5 . .

loop_
_geom_bond_atom_site_label_1
_geom_bond_atom_site_label_2
_geom_bond_distance
_geom_bond_site_symmetry_2
Co O3 2.0071(18) 3_666
Co O2 2.0278(17) .
Co O5 2.0363(18) 3_566
Co N1 2.0543(17) .
Co O4 2.0741(18) 1_655
Co Co 2.7539(6) 3_666
O1 C6 1.204(3) .
O2 C10 1.269(3) .
O3 C10 1.268(3) .
O3 Co 2.0070(18) 3_666
O4 C24 1.257(3) .
O4 Co 2.0741(18) 1_455
O5 C24 1.272(3) .
O5 Co 2.0362(18) 3_566
N1 C5 1.326(3) .
N1 C1 1.339(3) .
N2 C6 1.379(3) .
N2 C3 1.387(3) .
N2 H2B 0.8800 .
C1 C2 1.371(3) .
C1 H1A 0.9500 .
C2 C3 1.402(3) .
C2 H2A 0.9500 .
C3 C4 1.395(4) .
C4 C5 1.385(3) .
C4 H4A 0.9500 .
C5 H5A 0.9500 .
C6 C7 1.516(3) .
C7 C8 1.526(3) .
C7 H7A 0.9900 .
C7 H7B 0.9900 .
C8 C9 1.520(3) .
C8 H8A 0.9900 .
C8 H8B 0.9900 .
C9 C9 1.530(5) 3_768
C9 H9A 0.9900 .
C9 H9B 0.9900 .
C10 C11 1.481(4) .
C11 C12 1.395(3) .
C11 C16 1.395(3) .
C12 C13 1.377(4) .
C12 H12A 0.9500 .
C13 C14 1.389(3) .
C13 H13A 0.9500 .
C14 C15 1.394(3) .
C14 C17 1.506(4) .
C15 C16 1.372(4) .
C15 H15A 0.9500 .
C16 H16A 0.9500 .
C17 C18 1.510(3) .
C17 H17A 0.9900 .
C17 H17B 0.9900 .
C18 C23 1.390(3) .
C18 C19 1.396(4) .
C19 C20 1.376(4) .
C19 H19A 0.9500 .
C20 C21 1.395(3) .
C20 H20A 0.9500 .
C21 C22 1.392(3) .
C21 C24 1.489(4) .
C22 C23 1.388(4) .
C22 H22A 0.9500 .
C23 H23A 0.9500 .
O6 C25 1.408(3) .
O6 H6O 0.8400 .
C25 H25C 0.9800 .
C25 H25B 0.9800 .
C25 H25A 0.9800 .
